data_2216229
loop_
_publ_author_name
'Qi-Long Zhang'
'You-Cai Zhao'
'Yun-Qian Zhang'
'Sai-Feng Xue'
'Zhu Tao'

_publ_section_title
;
 1,4-Bis(4-nitrophenoxy)butane
;
_journal_coeditor_code AT2492
_journal_issue 12
_journal_name_full 'Acta Crystallographica Section E'
_journal_page_first o4885
_journal_page_last o4885
_journal_paper_doi 10.1107/S1600536807060114
_journal_volume 63
_journal_year 2007
_chemical_formula_iupac 'C16 H16 N2 O6'
_chemical_formula_moiety 'C16 H16 N2 O6'
_chemical_formula_sum 'C16 H16 N2 O6'
_chemical_formula_weight 332.31
_chemical_name_systematic
;
1,4-Bis(4-nitrophenoxy)butane
;
_space_group_IT_number 14
_symmetry_cell_setting monoclinic
_symmetry_space_group_name_Hall '-P 2yn'
_symmetry_space_group_name_H-M 'P 1 21/n 1'
_atom_sites_solution_hydrogens geom
_atom_sites_solution_primary direct
_atom_sites_solution_secondary difmap
_audit_creation_method SHELXL97
_cell_angle_alpha 90.00
_cell_angle_beta 99.516(6)
_cell_angle_gamma 90.00
_cell_formula_units_Z 2
_cell_length_a 7.1273(5)
_cell_length_b 8.7534(7)
_cell_length_c 12.8912(10)
_cell_measurement_reflns_used 1408
_cell_measurement_temperature 293(2)
_cell_measurement_theta_max 25.00
_cell_measurement_theta_min 2.83
_cell_volume 793.19(11)
_computing_cell_refinement 'SAINT (Bruker, 2002)'
_computing_data_collection 'SMART (Bruker, 2002)'
_computing_data_reduction 'SAINT (Bruker, 2002)'
_computing_molecular_graphics 'ORTEP-3 for Windows (Farrugia, 1997)'
_computing_publication_material 'WinGX (Farrugia, 1999)'
_computing_structure_refinement 'SHELXL97 (Sheldrick, 1997)'
_computing_structure_solution 'SHELXS97 (Sheldrick, 1997)'
_diffrn_ambient_temperature 293(2)
_diffrn_measured_fraction_theta_full 0.998
_diffrn_measured_fraction_theta_max 0.998
_diffrn_measurement_device_type 'Bruker SMART CCD area-detector'
_diffrn_measurement_method '\f and \w'
_diffrn_radiation_monochromator graphite
_diffrn_radiation_source 'fine-focus sealed tube'
_diffrn_radiation_type MoK\a
_diffrn_radiation_wavelength 0.71073
_diffrn_reflns_av_R_equivalents 0.0316
_diffrn_reflns_av_sigmaI/netI 0.0281
_diffrn_reflns_limit_h_max 8
_diffrn_reflns_limit_h_min -8
_diffrn_reflns_limit_k_max 10
_diffrn_reflns_limit_k_min -10
_diffrn_reflns_limit_l_max 15
_diffrn_reflns_limit_l_min -15
_diffrn_reflns_number 5846
_diffrn_reflns_theta_full 25.00
_diffrn_reflns_theta_max 25.00
_diffrn_reflns_theta_min 2.83
_diffrn_standards_interval_count 0
_diffrn_standards_interval_time 0
_diffrn_standards_number 0
_exptl_absorpt_coefficient_mu 0.108
_exptl_absorpt_correction_T_max 0.9882
_exptl_absorpt_correction_T_min 0.9756
_exptl_absorpt_correction_type multi-scan
_exptl_absorpt_process_details '(SADABS; Bruker, 2005)'
_exptl_crystal_colour colourless
_exptl_crystal_density_diffrn 1.391
_exptl_crystal_density_method 'not measured'
_exptl_crystal_description prism
_exptl_crystal_F_000 348
_exptl_crystal_size_max 0.23
_exptl_crystal_size_mid 0.16
_exptl_crystal_size_min 0.11
_refine_diff_density_max 0.160
_refine_diff_density_min -0.148
_refine_ls_extinction_coef 0.014(4)
_refine_ls_extinction_expression Fc^*^=kFc[1+0.001xFc^2^\l^3^/sin(2\q)]^-1/4^
_refine_ls_extinction_method 'SHELXL97 (Sheldrick, 1997)'
_refine_ls_goodness_of_fit_ref 1.088
_refine_ls_hydrogen_treatment constr
_refine_ls_matrix_type full
_refine_ls_number_parameters 110
_refine_ls_number_reflns 1408
_refine_ls_number_restraints 0
_refine_ls_restrained_S_all 1.088
_refine_ls_R_factor_all 0.0616
_refine_ls_R_factor_gt 0.0445
_refine_ls_shift/su_max 0.000
_refine_ls_shift/su_mean 0.000
_refine_ls_structure_factor_coef Fsqd
_refine_ls_weighting_details 'calc w = 1/[\s^2^(Fo^2^)+(0.0647P)^2^+0.1309P] where P=(Fo^2^+2Fc^2^)/3'
_refine_ls_weighting_scheme calc
_refine_ls_wR_factor_gt 0.1252
_refine_ls_wR_factor_ref 0.1337
_reflns_number_gt 1043
_reflns_number_total 1408
_reflns_threshold_expression I>2\s(I)
_cod_data_source_file at2492.cif
_cod_data_source_block I
_cod_original_cell_volume 793.19(10)
_cod_original_sg_symbol_H-M 'P 21/n'
_cod_database_code 2216229
_cod_database_fobs_code 2216229

loop_
_symmetry_equiv_pos_as_xyz
'x, y, z'
'-x+1/2, y+1/2, -z+1/2'
'-x, -y, -z'
'x-1/2, -y-1/2, z-1/2'

loop_
_atom_site_type_symbol
_atom_site_label
_atom_site_fract_x
_atom_site_fract_y
_atom_site_fract_z
_atom_site_U_iso_or_equiv
_atom_site_adp_type
_atom_site_calc_flag
_atom_site_refinement_flags
_atom_site_occupancy
C C1 0.4995(3) 0.5527(2) 0.35002(14) 0.0519(5) Uani d . 1
C C2 0.3176(3) 0.5840(2) 0.36693(16) 0.0589(6) Uani d . 1
H H2 0.2749 0.6843 0.3674 0.071 Uiso calc R 1
C C3 0.5641(3) 0.4051(2) 0.34752(15) 0.0571(6) Uani d . 1
H H3 0.6865 0.3860 0.3346 0.069 Uiso calc R 1
C C4 0.2001(3) 0.4653(2) 0.38298(16) 0.0586(6) Uani d . 1
H H4 0.0769 0.4853 0.3943 0.070 Uiso calc R 1
C C5 0.4468(3) 0.2852(2) 0.36426(15) 0.0537(5) Uani d . 1
H H5 0.4900 0.1850 0.3633 0.064 Uiso calc R 1
C C6 0.2638(3) 0.3154(2) 0.38251(14) 0.0498(5) Uani d . 1
C C7 0.1989(3) 0.0542(2) 0.42172(17) 0.0587(6) Uani d . 1
H H7A 0.3053 0.0525 0.4793 0.070 Uiso calc R 1
H H7B 0.2388 0.0081 0.3605 0.070 Uiso calc R 1
C C8 0.0334(3) -0.0313(3) 0.45115(16) 0.0636(6) Uani d . 1
H H8A 0.0690 -0.1376 0.4631 0.076 Uiso calc R 1
H H8B -0.0714 -0.0273 0.3927 0.076 Uiso calc R 1
N N1 0.6235(3) 0.6788(2) 0.33313(15) 0.0683(6) Uani d . 1
O O1 0.13674(19) 0.20758(17) 0.39908(11) 0.0630(5) Uani d . 1
O O2 0.5651(3) 0.8097(2) 0.33911(15) 0.0893(6) Uani d . 1
O O3 0.7805(3) 0.6492(2) 0.31313(18) 0.1070(8) Uani d . 1

loop_
_atom_site_aniso_label
_atom_site_aniso_U_11
_atom_site_aniso_U_22
_atom_site_aniso_U_33
_atom_site_aniso_U_12
_atom_site_aniso_U_13
_atom_site_aniso_U_23
C1 0.0571(12) 0.0525(13) 0.0450(11) -0.0092(10) 0.0049(8) 0.0021(9)
C2 0.0711(14) 0.0473(13) 0.0580(12) 0.0057(10) 0.0101(10) 0.0030(9)
C3 0.0487(11) 0.0647(15) 0.0593(13) -0.0031(10) 0.0127(9) -0.0019(10)
C4 0.0556(12) 0.0603(14) 0.0627(12) 0.0055(11) 0.0185(9) 0.0058(11)
C5 0.0553(12) 0.0481(12) 0.0596(12) -0.0014(10) 0.0151(9) -0.0006(10)
C6 0.0530(11) 0.0541(13) 0.0437(10) -0.0047(9) 0.0123(8) 0.0048(9)
C7 0.0695(13) 0.0519(14) 0.0573(12) -0.0054(10) 0.0179(10) 0.0012(10)
C8 0.0812(15) 0.0584(14) 0.0553(12) -0.0180(12) 0.0231(10) -0.0042(10)
N1 0.0707(13) 0.0611(14) 0.0703(12) -0.0118(10) 0.0036(10) 0.0042(10)
O1 0.0562(9) 0.0590(10) 0.0767(10) -0.0052(7) 0.0196(7) 0.0153(7)
O2 0.0978(13) 0.0600(12) 0.1059(14) -0.0131(10) 0.0046(10) 0.0019(10)
O3 0.0726(12) 0.0928(15) 0.161(2) -0.0150(11) 0.0339(12) 0.0196(13)

loop_
_atom_type_symbol
_atom_type_description
_atom_type_scat_dispersion_real
_atom_type_scat_dispersion_imag
_atom_type_scat_source
C C 0.0033 0.0016 'International Tables Vol C Tables 4.2.6.8 and 6.1.1.4'
H H 0.0000 0.0000 'International Tables Vol C Tables 4.2.6.8 and 6.1.1.4'
N N 0.0061 0.0033 'International Tables Vol C Tables 4.2.6.8 and 6.1.1.4'
O O 0.0106 0.0060 'International Tables Vol C Tables 4.2.6.8 and 6.1.1.4'

loop_
_geom_angle_atom_site_label_1
_geom_angle_atom_site_label_2
_geom_angle_atom_site_label_3
_geom_angle_site_symmetry_1
_geom_angle_site_symmetry_3
_geom_angle
C3 C1 C2 . . 121.23(19)
C3 C1 N1 . . 119.76(19)
C2 C1 N1 . . 119.0(2)
C4 C2 C1 . . 119.2(2)
C4 C2 H2 . . 120.4
C1 C2 H2 . . 120.4
C1 C3 C5 . . 119.82(19)
C1 C3 H3 . . 120.1
C5 C3 H3 . . 120.1
C2 C4 C6 . . 120.44(19)
C2 C4 H4 . . 119.8
C6 C4 H4 . . 119.8
C3 C5 C6 . . 119.44(19)
C3 C5 H5 . . 120.3
C6 C5 H5 . . 120.3
O1 C6 C5 . . 124.59(19)
O1 C6 C4 . . 115.54(17)
C5 C6 C4 . . 119.86(18)
O1 C7 C8 . . 106.91(17)
O1 C7 H7A . . 110.3
C8 C7 H7A . . 110.3
O1 C7 H7B . . 110.3
C8 C7 H7B . . 110.3
H7A C7 H7B . . 108.6
C7 C8 C8 . 3_556 113.4(2)
C7 C8 H8A . . 108.9
C8 C8 H8A 3_556 . 108.9
C7 C8 H8B . . 108.9
C8 C8 H8B 3_556 . 108.9
H8A C8 H8B . . 107.7
O3 N1 O2 . . 123.1(2)
O3 N1 C1 . . 118.3(2)
O2 N1 C1 . . 118.6(2)
C6 O1 C7 . . 119.74(16)

loop_
_geom_bond_atom_site_label_1
_geom_bond_atom_site_label_2
_geom_bond_site_symmetry_2
_geom_bond_distance
C1 C3 . 1.374(3)
C1 C2 . 1.378(3)
C1 N1 . 1.453(3)
C2 C4 . 1.372(3)
C2 H2 . 0.9300
C3 C5 . 1.381(3)
C3 H3 . 0.9300
C4 C6 . 1.389(3)
C4 H4 . 0.9300
C5 C6 . 1.388(3)
C5 H5 . 0.9300
C6 O1 . 1.349(2)
C7 O1 . 1.429(2)
C7 C8 . 1.497(3)
C7 H7A . 0.9700
C7 H7B . 0.9700
C8 C8 3_556 1.520(4)
C8 H8A . 0.9700
C8 H8B . 0.9700
N1 O3 . 1.217(3)
N1 O2 . 1.226(3)

loop_
_geom_hbond_atom_site_label_D
_geom_hbond_atom_site_label_H
_geom_hbond_atom_site_label_A
_geom_hbond_site_symmetry_A
_geom_hbond_distance_DH
_geom_hbond_distance_HA
_geom_hbond_distance_DA
_geom_hbond_angle_DHA
C7 H7B Cg1 2_545 0.97 2.9713 3.801(2) 144.30

loop_
_geom_torsion_atom_site_label_1
_geom_torsion_atom_site_label_2
_geom_torsion_atom_site_label_3
_geom_torsion_atom_site_label_4
_geom_torsion_site_symmetry_4
_geom_torsion
C3 C1 C2 C4 . 0.9(3)
N1 C1 C2 C4 . -179.95(18)
C2 C1 C3 C5 . -1.3(3)
N1 C1 C3 C5 . 179.57(18)
C1 C2 C4 C6 . 0.2(3)
C1 C3 C5 C6 . 0.6(3)
C3 C5 C6 O1 . 179.52(18)
C3 C5 C6 C4 . 0.5(3)
C2 C4 C6 O1 . 180.00(18)
C2 C4 C6 C5 . -0.9(3)
O1 C7 C8 C8 3_556 -61.9(3)
C3 C1 N1 O3 . 2.7(3)
C2 C1 N1 O3 . -176.4(2)
C3 C1 N1 O2 . -177.66(19)
C2 C1 N1 O2 . 3.2(3)
C5 C6 O1 C7 . 13.9(3)
C4 C6 O1 C7 . -167.07(17)
C8 C7 O1 C6 . 172.01(17)
